data_7208873
loop_
_publ_author_name
'Zhai, Quan-Guo'
'Zeng, Rong-Rong'
'Li, Shu-Ni'
'Jiang, Yu-Cheng'
'Hu, Man-Cheng'

_publ_section_title
;
 Alkyl substituents introduced into novel
 d10-metalimidazole-4,5-dicarboxylate frameworks: synthesis, structure
 diversities and photoluminescence properties
;
_journal_issue 5
_journal_name_full CrystEngComm
_journal_page_first 965
_journal_paper_doi 10.1039/c2ce26063h
_journal_volume 15
_journal_year 2013
_chemical_formula_sum 'C16 H18 Cd N4 O8'
_chemical_formula_weight 506.74
_chemical_name_systematic
;
?
;
_space_group_IT_number 14
_symmetry_cell_setting monoclinic
_symmetry_space_group_name_Hall '-P 2yn'
_symmetry_space_group_name_H-M 'P 1 21/n 1'
_atom_sites_solution_hydrogens geom
_atom_sites_solution_primary direct
_atom_sites_solution_secondary difmap
_audit_creation_method SHELXL-97
_cell_angle_alpha 90.00
_cell_angle_beta 90.00(3)
_cell_angle_gamma 90.00
_cell_formula_units_Z 2
_cell_length_a 8.2303(2)
_cell_length_b 10.7231(3)
_cell_length_c 11.1975(3)
_cell_measurement_reflns_used 5694
_cell_measurement_temperature 293(2)
_cell_measurement_theta_max 28.7003
_cell_measurement_theta_min 2.6247
_cell_volume 988.23(5)
_computing_cell_refinement 'Bruker FRAMBO'
_computing_data_collection 'Bruker FRAMBO'
_computing_data_reduction 'Bruker SAINT'
_computing_molecular_graphics 'Bruker SHELXTL'
_computing_publication_material 'Bruker SHELXTL'
_computing_structure_refinement 'SHELXL-97 (Sheldrick, 1997)'
_computing_structure_solution 'SHELXS-97 (Sheldrick, 1990)'
_diffrn_ambient_temperature 293(2)
_diffrn_measured_fraction_theta_full 1.000
_diffrn_measured_fraction_theta_max 1.000
_diffrn_measurement_device_type 'multiwire proportional'
_diffrn_measurement_method 'phi and omega scans'
_diffrn_radiation_monochromator graphite
_diffrn_radiation_source 'fine-focus sealed tube'
_diffrn_radiation_type MoK\a
_diffrn_radiation_wavelength 0.71073
_diffrn_reflns_av_R_equivalents 0.0164
_diffrn_reflns_av_sigmaI/netI 0.0142
_diffrn_reflns_limit_h_max 10
_diffrn_reflns_limit_h_min -10
_diffrn_reflns_limit_k_max 13
_diffrn_reflns_limit_k_min -13
_diffrn_reflns_limit_l_max 13
_diffrn_reflns_limit_l_min -13
_diffrn_reflns_number 7861
_diffrn_reflns_theta_full 26.36
_diffrn_reflns_theta_max 26.36
_diffrn_reflns_theta_min 2.63
_exptl_absorpt_coefficient_mu 1.156
_exptl_absorpt_correction_T_max 0.88553
_exptl_absorpt_correction_T_min 0.72452
_exptl_absorpt_correction_type multi-scan
_exptl_absorpt_process_details sadabs
_exptl_crystal_colour yellowish
_exptl_crystal_density_diffrn 1.703
_exptl_crystal_density_method 'not measured'
_exptl_crystal_description block
_exptl_crystal_F_000 508
_exptl_crystal_size_max 0.28
_exptl_crystal_size_mid 0.24
_exptl_crystal_size_min 0.18
_refine_diff_density_max 0.700
_refine_diff_density_min -0.503
_refine_diff_density_rms 0.073
_refine_ls_extinction_method none
_refine_ls_goodness_of_fit_ref 1.012
_refine_ls_hydrogen_treatment constr
_refine_ls_matrix_type full
_refine_ls_number_parameters 133
_refine_ls_number_reflns 2021
_refine_ls_number_restraints 0
_refine_ls_restrained_S_all 1.012
_refine_ls_R_factor_all 0.0300
_refine_ls_R_factor_gt 0.0263
_refine_ls_shift/su_max 0.000
_refine_ls_shift/su_mean 0.000
_refine_ls_structure_factor_coef Fsqd
_refine_ls_weighting_details 'calc w=1/[\s^2^(Fo^2^)+(0.0546P)^2^+0.6824P] where P=(Fo^2^+2Fc^2^)/3'
_refine_ls_weighting_scheme calc
_refine_ls_wR_factor_gt 0.0782
_refine_ls_wR_factor_ref 0.0833
_reflns_number_gt 1793
_reflns_number_total 2021
_reflns_threshold_expression >2sigma(I)
_cod_data_source_file c2ce26063h.txt
_cod_data_source_block 4
_cod_depositor_comments
;
The following automatic conversions were performed:

'_symmetry_cell_setting' value 'Monoclinic' changed to 'monoclinic'
according to /home/saulius/struct/CIF-dictionaries/cif_core.dic
dictionary named 'cif_core.dic' version 2.4.2 from 2011-04-26.

Automatic conversion script
Id: cif_fix_values 1891 2012-01-12 08:04:46Z andrius 
;
_cod_original_sg_symbol_H-M P2(1)/n
_cod_database_code 7208873

loop_
_symmetry_equiv_pos_as_xyz
'x, y, z'
'-x+1/2, y+1/2, -z+1/2'
'-x, -y, -z'
'x-1/2, -y-1/2, z-1/2'

loop_
_atom_site_label
_atom_site_type_symbol
_atom_site_fract_x
_atom_site_fract_y
_atom_site_fract_z
_atom_site_U_iso_or_equiv
_atom_site_adp_type
_atom_site_occupancy
_atom_site_symmetry_multiplicity
_atom_site_calc_flag
_atom_site_refinement_flags
Cd1 Cd 0.0000 0.5000 0.5000 0.03033(12) Uani 1 2 d S
C1 C -0.4301(12) 0.4758(8) 0.1341(14) 0.268(9) Uani 1 1 d .
H1B H -0.4527 0.4030 0.0870 0.402 Uiso 1 1 calc R
H1C H -0.4853 0.5464 0.1003 0.402 Uiso 1 1 calc R
H1D H -0.4674 0.4627 0.2144 0.402 Uiso 1 1 calc R
C2 C -0.2445(9) 0.5005(4) 0.1350(13) 0.206(7) Uani 1 1 d .
H2B H -0.1865 0.4300 0.1685 0.247 Uiso 1 1 calc R
H2C H -0.2049 0.5156 0.0547 0.247 Uiso 1 1 calc R
C3 C -0.2227(4) 0.6145(4) 0.2117(4) 0.0808(14) Uani 1 1 d .
H3A H -0.2746 0.6846 0.1724 0.097 Uiso 1 1 calc R
H3B H -0.2785 0.6009 0.2869 0.097 Uiso 1 1 calc R
C4 C -0.0507(3) 0.6480(3) 0.2374(2) 0.0439(6) Uani 1 1 d .
C5 C 0.1899(3) 0.7369(2) 0.2232(2) 0.0310(5) Uani 1 1 d .
C6 C 0.1759(3) 0.6782(2) 0.3310(2) 0.0273(5) Uani 1 1 d .
C7 C 0.3211(3) 0.8136(3) 0.1703(2) 0.0364(6) Uani 1 1 d .
C8 C 0.2853(3) 0.6735(2) 0.4370(2) 0.0335(5) Uani 1 1 d .
O1 O 0.4474(2) 0.8310(2) 0.23423(19) 0.0555(6) Uani 1 1 d .
H1A H 0.4354 0.7968 0.2991 0.083 Uiso 1 1 calc R
O2 O 0.3040(2) 0.8563(2) 0.06981(17) 0.0485(5) Uani 1 1 d .
O3 O 0.2389(2) 0.61823(18) 0.52745(15) 0.0413(4) Uani 1 1 d .
O4 O 0.4209(2) 0.7310(2) 0.42984(17) 0.0490(5) Uani 1 1 d .
N1 N 0.0457(3) 0.7158(2) 0.16579(19) 0.0405(5) Uani 1 1 d .
H1E H 0.0209 0.7418 0.0954 0.049 Uiso 1 1 calc R
N2 N 0.0266(2) 0.62166(19) 0.33808(18) 0.0332(4) Uani 1 1 d .

loop_
_atom_site_aniso_label
_atom_site_aniso_U_11
_atom_site_aniso_U_22
_atom_site_aniso_U_33
_atom_site_aniso_U_23
_atom_site_aniso_U_13
_atom_site_aniso_U_12
Cd1 0.03301(18) 0.03355(18) 0.02445(17) 0.00734(8) 0.00717(11) 0.00199(8)
C1 0.158(9) 0.189(8) 0.46(3) 0.087(10) -0.182(12) -0.095(7)
C2 0.116(6) 0.079(4) 0.42(2) 0.053(5) -0.178(10) -0.034(3)
C3 0.0484(18) 0.107(3) 0.087(3) 0.053(2) -0.0324(18) -0.035(2)
C4 0.0355(13) 0.0558(16) 0.0406(14) 0.0184(12) -0.0130(11) -0.0132(12)
C5 0.0293(11) 0.0373(12) 0.0264(11) 0.0041(9) -0.0024(9) -0.0048(9)
C6 0.0261(11) 0.0330(12) 0.0229(11) 0.0013(9) -0.0002(9) -0.0029(9)
C7 0.0352(13) 0.0400(13) 0.0339(13) 0.0046(11) 0.0033(10) -0.0070(11)
C8 0.0357(12) 0.0394(13) 0.0254(11) -0.0020(9) -0.0064(10) -0.0033(10)
O1 0.0406(11) 0.0773(15) 0.0486(12) 0.0213(11) -0.0054(9) -0.0267(10)
O2 0.0516(11) 0.0593(12) 0.0346(10) 0.0154(9) 0.0029(8) -0.0178(9)
O3 0.0478(10) 0.0532(11) 0.0229(8) 0.0042(7) -0.0062(7) -0.0074(8)
O4 0.0419(10) 0.0683(13) 0.0368(10) 0.0065(9) -0.0143(8) -0.0218(9)
N1 0.0389(11) 0.0519(13) 0.0307(11) 0.0182(9) -0.0118(9) -0.0125(10)
N2 0.0292(10) 0.0403(11) 0.0301(10) 0.0106(8) -0.0041(8) -0.0069(8)

loop_
_atom_type_symbol
_atom_type_description
_atom_type_scat_dispersion_real
_atom_type_scat_dispersion_imag
_atom_type_scat_source
C C 0.0033 0.0016 'International Tables Vol C Tables 4.2.6.8 and 6.1.1.4'
H H 0.0000 0.0000 'International Tables Vol C Tables 4.2.6.8 and 6.1.1.4'
N N 0.0061 0.0033 'International Tables Vol C Tables 4.2.6.8 and 6.1.1.4'
O O 0.0106 0.0060 'International Tables Vol C Tables 4.2.6.8 and 6.1.1.4'
Cd Cd -0.8075 1.2024 'International Tables Vol C Tables 4.2.6.8 and 6.1.1.4'

loop_
_geom_angle_atom_site_label_1
_geom_angle_atom_site_label_2
_geom_angle_atom_site_label_3
_geom_angle
_geom_angle_site_symmetry_1
_geom_angle_site_symmetry_3
N2 Cd1 N2 180.0 . 3_566
N2 Cd1 O3 73.23(6) . .
N2 Cd1 O3 106.77(6) 3_566 .
N2 Cd1 O3 106.77(6) . 3_566
N2 Cd1 O3 73.23(6) 3_566 3_566
O3 Cd1 O3 180.0 . 3_566
N2 Cd1 O2 87.42(7) . 4_576
N2 Cd1 O2 92.58(7) 3_566 4_576
O3 Cd1 O2 100.10(7) . 4_576
O3 Cd1 O2 79.90(7) 3_566 4_576
N2 Cd1 O2 92.58(7) . 2_545
N2 Cd1 O2 87.42(7) 3_566 2_545
O3 Cd1 O2 79.90(7) . 2_545
O3 Cd1 O2 100.10(7) 3_566 2_545
O2 Cd1 O2 180.0 4_576 2_545
C3 C2 C1 105.1(9) . .
C4 C3 C2 114.8(5) . .
N2 C4 N1 109.9(2) . .
N2 C4 C3 124.7(2) . .
N1 C4 C3 125.3(2) . .
C6 C5 N1 105.4(2) . .
C6 C5 C7 132.1(2) . .
N1 C5 C7 122.4(2) . .
N2 C6 C5 109.3(2) . .
N2 C6 C8 118.7(2) . .
C5 C6 C8 131.9(2) . .
O2 C7 O1 123.7(2) . .
O2 C7 C5 119.5(2) . .
O1 C7 C5 116.8(2) . .
O3 C8 O4 123.6(2) . .
O3 C8 C6 118.9(2) . .
O4 C8 C6 117.5(2) . .
C7 O2 Cd1 118.04(18) . 2
C8 O3 Cd1 114.14(15) . .
C4 N1 C5 108.7(2) . .
C4 N2 C6 106.7(2) . .
C4 N2 Cd1 139.85(16) . .
C6 N2 Cd1 112.99(14) . .

loop_
_geom_bond_atom_site_label_1
_geom_bond_atom_site_label_2
_geom_bond_distance
_geom_bond_site_symmetry_2
Cd1 N2 2.2444(19) .
Cd1 N2 2.2444(19) 3_566
Cd1 O3 2.3594(18) .
Cd1 O3 2.3594(18) 3_566
Cd1 O2 2.3634(18) 4_576
Cd1 O2 2.3634(18) 2_545
C1 C2 1.551(12) .
C2 C3 1.504(10) .
C3 C4 1.489(4) .
C4 N2 1.325(3) .
C4 N1 1.342(3) .
C5 C6 1.366(3) .
C5 N1 1.369(3) .
C5 C7 1.481(3) .
C6 N2 1.372(3) .
C6 C8 1.490(3) .
C7 O2 1.224(3) .
C7 O1 1.275(3) .
C8 O3 1.234(3) .
C8 O4 1.278(3) .
O2 Cd1 2.3634(18) 2
